data_2000756
loop_
_publ_author_name
'Mostafa, G.'
'Mukherjee, M.'
'Ray, S.'

_publ_section_title
;
 Structure of
 <i>N</i>-benzyl-3-benzylidene-4-methyl-4-nitro-5-phenyl-2-pyrrolidinone
;
_journal_issue 7
_journal_name_full 'Acta Crystallographica Section C'
_journal_page_first 1241
_journal_page_last 1243
_journal_paper_doi 10.1107/S0108270191013975
_journal_volume 48
_journal_year 1992
_chemical_formula_sum 'C25 H22 N2 O3'
_chemical_formula_weight 398.47
_chemical_name_systematic
;
 N-benzyl-3-benzylidene-4-methyl-4-nitro-5-phenyl-2-pyrrolidinone
;
_space_group_crystal_system orthorhombic
_space_group_IT_number 33
_space_group_name_Hall 'P 2c -2ab'
_space_group_name_H-M_alt 'P b n 21'
_cell_angle_alpha 90
_cell_angle_beta 90
_cell_angle_gamma 90
_cell_formula_units_Z 4
_cell_length_a 9.385(4)
_cell_length_b 12.314(4)
_cell_length_c 18.573(6)
_cell_volume 2146.4(13)
_diffrn_radiation_type Mo
_diffrn_radiation_wavelength 0.7107
_exptl_absorpt_coefficient_mu 0.047
_exptl_crystal_density_diffrn 1.233
_exptl_crystal_density_meas 1.237
_exptl_crystal_F_000 840
_cod_data_source_file he0036.cif
_cod_data_source_block he0036a
_cod_depositor_comments
;
 Marking attached hydrogen atoms.

 Antanas Vaitkus,
 2018-02-09
;
_cod_original_cell_volume 2146.42
_cod_database_code 2000756

loop_
_space_group_symop_id
_space_group_symop_operation_xyz
1 x,y,z
2 -x,-y,z+1/2
3 -x+1/2,y+1/2,z
4 x+1/2,-y+1/2,z+1/2

loop_
_atom_site_label
_atom_site_fract_x
_atom_site_fract_y
_atom_site_fract_z
_atom_site_U_iso_or_equiv
_atom_site_attached_hydrogens
C(2) .8105(3) .0384(2) .7965 .041 0
C(3) .8091(3) -.0188(2) .8663(3) .040 0
C(4) .7218(3) -.1216(2) .8584(3) .044 0
C(5) .6473(3) -.1063(2) .7842(3) .042 1
C(6) .6900(5) .0231(3) .6789(3) .059 2
C(7) .7194(5) -.0589(3) .6206(3) .059 0
C(8) .8366(6) -.1255(5) .6223(4) .082 1
C(9) .8652(7) -.1980(6) .5662(4) .106 1
C(10) .7741(10) -.2033(6) .5098(4) .107 1
C(11) .6581(8) -.1376(6) .5062(4) .105 1
C(12) .6289(6) -.0658(5) .5628(3) .085 1
C(13) .4873(3) -.0871(2) .7907(3) .042 0
C(14) .3960(3) -.1741(3) .7804(3) .055 1
C(15) .2510(4) -.1614(3) .7909(4) .074 1
C(16) .1971(4) -.0627(4) .8121(4) .072 1
C(17) .2875(4) .0238(3) .8219(3) .063 1
C(18) .4333(4) .0117(2) .8112(3) .053 1
C(19) .6250(4) -.1521(3) .9202(3) .058 3
C(20) .8683(4) .0258(3) .9245(3) .051 1
C(21) .8684(4) -.0143(3) .9999(3) .054 0
C(22) .7884(6) .0411(4) 1.0498(3) .076 1
C(23) .7832(8) .0049(6) 1.1205(3) .102 1
C(24) .8622(8) -.0839(5) 1.1411(4) .084 1
C(25) .9448(8) -.1364(4) 1.0918(4) .096 1
C(26) .9479(6) -.1018(3) 1.0209(3) .075 1
N(1) .7213(3) -.0149(2) .7516(3) .045 0
N(2) .8344(3) -.2139(2) .8488(3) .051 0
O(1) .8789(2) .1210(2) .7823(3) .054 0
O(2) .8506(3) -.2788(2) .8972(3) .074 0
O(3) .9023(3) -.2152(2) .7929(3) .072 0

loop_
_geom_bond_atom_site_label_1
_geom_bond_atom_site_label_2
_geom_bond_distance
N(1) C(2) 1.352(5)
C(2) C(3) 1.476(5)
C(3) C(4) 1.514(4)
C(4) C(5) 1.557(5)
C(5) N(1) 1.454(4)
N(1) C(6) 1.459(5)
C(6) C(7) 1.507(6)
C(2) O(1) 1.231(4)
C(3) C(20) 1.334(5)
C(20) C(21) 1.485(6)
C(4) C(19) 1.511(5)
C(4) N(2) 1.563(4)
N(2) O(2) 1.213(4)
N(2) O(3) 1.217(5)
C(5) C(13) 1.525(4)
